data_7124145
loop_
_publ_author_name
'Zhang, Junshuai'
'Hu, Jiyong'
'Peng, Kun'
'Song, Wei'
'Zhi, Shuangcheng'
'Yang, Endian'
'Zhao, Jin'an'
'Hou, Hongwei'

_publ_section_title
;
 Chemical biology suggests pleiotropic effects for a novel hexanuclear
 copper(II) complex inducing apoptosis in hepatocellular carcinoma cells
;
_journal_name_full 'Chemical Communications'
_journal_paper_doi 10.1039/C9CC05995D
_journal_year 2019
_chemical_formula_moiety 'C45 H33 Cu3 N15 O18'
_chemical_formula_sum 'C45 H33 Cu3 N15 O18'
_chemical_formula_weight 1262.48
_space_group_crystal_system monoclinic
_space_group_IT_number 14
_space_group_name_Hall '-P 2yn'
_space_group_name_H-M_alt 'P 1 21/n 1'
_symmetry_space_group_name_Hall '-P 2yn'
_symmetry_space_group_name_H-M 'P 1 21/n 1'
_atom_sites_solution_hydrogens geom
_atom_sites_solution_primary direct
_audit_creation_date 2018-11-08
_audit_creation_method
;
Olex2 1.2
(compiled 2017.03.28 svn.r3405 for OlexSys, GUI svn.r5335)
;
_audit_update_record
;
2018-12-16 deposited with the CCDC.    2019-09-10 downloaded from the CCDC.
;
_cell_angle_alpha 90
_cell_angle_beta 94.521(3)
_cell_angle_gamma 90
_cell_formula_units_Z 4
_cell_length_a 12.1943(4)
_cell_length_b 24.9979(10)
_cell_length_c 19.9314(7)
_cell_measurement_reflns_used 5175
_cell_measurement_temperature 293(2)
_cell_measurement_theta_max 68.2010
_cell_measurement_theta_min 4.0210
_cell_volume 6056.8(4)
_computing_cell_refinement 'CrysAlisPro 1.171.39.46 (Rigaku OD, 2018)'
_computing_data_collection 'CrysAlisPro 1.171.39.46 (Rigaku OD, 2018)'
_computing_data_reduction 'CrysAlisPro 1.171.39.46 (Rigaku OD, 2018)'
_computing_molecular_graphics 'Olex2 (Dolomanov et al., 2009)'
_computing_publication_material 'Olex2 (Dolomanov et al., 2009)'
_computing_structure_refinement 'ShelXL (Sheldrick, 2015)'
_computing_structure_solution 'SIR2004 (Burla et al., 2007)'
_diffrn_ambient_temperature 293(2)
_diffrn_detector 'CCD plate'
_diffrn_detector_area_resol_mean 10.5281
_diffrn_detector_type Atlas
_diffrn_measured_fraction_theta_full 0.990
_diffrn_measured_fraction_theta_max 0.990
_diffrn_measurement_details
;
List of Runs (angles in degrees, time in seconds):

  # Type    Start    End  Width  t~exp~   \w     \q     \k     \f   Frames
#--------------------------------------------------------------------------
  1  \w    -93.00  -2.00   1.00    3.50    --  -40.54 125.00 -30.00   91
  2  \w    -76.00  -2.00   1.00    3.50    --  -40.54 125.00 -90.00   74
  3  \w   -110.00 -23.00   1.00    3.50    --  -40.54 -37.00  30.00   87
  4  \w      3.00  81.00   1.00    3.50    --   40.54 -99.00 -90.00   78
  5  \w     92.00 162.00   1.00   14.00    --  106.40  45.00 120.00   70
  6  \w     94.00 178.00   1.00   14.00    --  106.40 125.00  30.00   84
  7  \w    126.00 153.00   1.00   14.00    --  106.40 125.00   0.00   27
  8  \w     96.00 178.00   1.00   14.00    --  106.40  61.00-150.00   82
  9  \w     77.00 173.00   1.00   14.00    --  106.40  61.00 150.00   96
 10  \w     30.00 133.00   1.00   14.00    --  106.40 -77.00  90.00  103
;
_diffrn_measurement_device 'four-circle diffractometer'
_diffrn_measurement_device_type 'SuperNova, Dual, Cu at home/near, Atlas'
_diffrn_measurement_method '\w scans'
_diffrn_orient_matrix_type 'CrysAlisPro convention (1999,Acta A55,543-557)'
_diffrn_orient_matrix_UB_11 -0.0393185000
_diffrn_orient_matrix_UB_12 0.0500897000
_diffrn_orient_matrix_UB_13 0.0364135000
_diffrn_orient_matrix_UB_21 0.0067532000
_diffrn_orient_matrix_UB_22 -0.0310925000
_diffrn_orient_matrix_UB_23 0.0668315000
_diffrn_orient_matrix_UB_31 0.1202867000
_diffrn_orient_matrix_UB_32 0.0180655000
_diffrn_orient_matrix_UB_33 0.0145821000
_diffrn_radiation_monochromator mirror
_diffrn_radiation_probe x-ray
_diffrn_radiation_type CuK\a
_diffrn_radiation_wavelength 1.54184
_diffrn_reflns_av_R_equivalents 0.0513
_diffrn_reflns_av_unetI/netI 0.0581
_diffrn_reflns_Laue_measured_fraction_full 0.990
_diffrn_reflns_Laue_measured_fraction_max 0.990
_diffrn_reflns_number 10705
_diffrn_reflns_point_group_measured_fraction_full 0.990
_diffrn_reflns_point_group_measured_fraction_max 0.990
_diffrn_reflns_theta_full 67.080
_diffrn_reflns_theta_max 67.080
_diffrn_reflns_theta_min 4.044
_diffrn_source 'micro-focus sealed X-ray tube'
_diffrn_source_type 'SuperNova (Cu) X-ray Source'
_exptl_absorpt_coefficient_mu 1.885
_exptl_absorpt_correction_T_max 1.00000
_exptl_absorpt_correction_T_min 0.44029
_exptl_absorpt_correction_type multi-scan
_exptl_absorpt_process_details
;
CrysAlisPro 1.171.39.46 (Rigaku Oxford Diffraction, 2018)
Empirical absorption correction using spherical harmonics,
 implemented in SCALE3 ABSPACK scaling algorithm.
;
_exptl_crystal_colour blue
_exptl_crystal_density_diffrn 1.384
_exptl_crystal_description block
_exptl_crystal_F_000 2556
_exptl_crystal_size_max 0.2
_exptl_crystal_size_mid 0.13
_exptl_crystal_size_min 0.09
_refine_diff_density_max 2.067
_refine_diff_density_min -0.951
_refine_diff_density_rms 0.097
_refine_ls_extinction_method none
_refine_ls_goodness_of_fit_ref 1.025
_refine_ls_hydrogen_treatment constr
_refine_ls_matrix_type full
_refine_ls_number_parameters 730
_refine_ls_number_reflns 10705
_refine_ls_number_restraints 1
_refine_ls_restrained_S_all 1.025
_refine_ls_R_factor_all 0.1613
_refine_ls_R_factor_gt 0.0997
_refine_ls_shift/su_max 0.000
_refine_ls_shift/su_mean 0.000
_refine_ls_structure_factor_coef Fsqd
_refine_ls_weighting_details 'w=1/[\s^2^(Fo^2^)+(0.1550P)^2^+13.1008P] where P=(Fo^2^+2Fc^2^)/3'
_refine_ls_weighting_scheme calc
_refine_ls_wR_factor_gt 0.2623
_refine_ls_wR_factor_ref 0.3155
_reflns_Friedel_coverage 0.000
_reflns_number_gt 5657
_reflns_number_total 10705
_reflns_threshold_expression 'I > 2\s(I)'
_cod_data_source_file c9cc05995d2.cif
_cod_data_source_block 1
_cod_database_code 7124145
_shelx_shelxl_version_number 2018/3
_shelx_space_group_comment
;
The symmetry employed for this shelxl refinement is uniquely defined
by the following loop, which should always be used as a source of
symmetry information in preference to the above space-group names.
They are only intended as comments.
;
_shelx_estimated_absorpt_t_max 0.849
_shelx_estimated_absorpt_t_min 0.704
_reflns_odcompleteness_completeness 99.28
_reflns_odcompleteness_iscentric 1
_reflns_odcompleteness_theta 66.97
_olex2_refinement_description
;
1. Fixed Uiso
 At 1.2 times of:
  All C(H) groups, All C(H,H) groups
2. Restrained distances
 O10-N13
 1.284 with sigma of 0.02
3.a Secondary CH2 refined with riding coordinates:
 C13(H13A,H13B), C32(H32A,H32B), C19(H19A,H19B)
3.b Aromatic/amide H refined with riding coordinates:
 C73(H73), C15(H15), C17(H17), C10(H10), C43(H43), C33(H33), C20(H20), C8(H8),
 C4(H4), C30(H30), C21(H21), C22(H22), C11(H11), C2(H2), C1(H1), C27(H27),
 C23(H23), C36(H36), C9(H9), C3(H3), C35(H35), C28(H28), C42(H42), C40(H40),
 C29(H29), C41(H41), C34(H34)
;
_olex2_submission_special_instructions 'No special instructions were received'
_oxdiff_exptl_absorpt_empirical_details
;
Empirical correction (ABSPACK) includes:
- Absorption correction using spherical harmonics
- Frame scaling
;
_oxdiff_exptl_absorpt_empirical_full_max 2.088
_oxdiff_exptl_absorpt_empirical_full_min 0.556

loop_
_space_group_symop_operation_xyz
'x, y, z'
'-x+1/2, y+1/2, -z+1/2'
'-x, -y, -z'
'x-1/2, -y-1/2, z-1/2'

loop_
_atom_site_label
_atom_site_type_symbol
_atom_site_fract_x
_atom_site_fract_y
_atom_site_fract_z
_atom_site_U_iso_or_equiv
_atom_site_adp_type
_atom_site_occupancy
_atom_site_site_symmetry_order
_atom_site_calc_flag
_atom_site_refinement_flags_posn
Cu1 Cu 0.64115(8) 0.50146(6) 1.02845(6) 0.0655(4) Uani 1 1 d .
Cu3 Cu 0.47835(12) 0.68123(7) 0.51737(7) 0.0857(5) Uani 1 1 d .
Cu2 Cu 1.18731(14) 0.58002(7) 0.47896(7) 0.0951(5) Uani 1 1 d .
O4 O 0.4959(4) 0.5149(3) 1.0633(3) 0.0763(18) Uani 1 1 d .
N2 N 0.7735(5) 0.4932(3) 0.9801(3) 0.0571(15) Uani 1 1 d .
O3 O 0.6382(5) 0.4270(3) 1.0590(3) 0.0804(18) Uani 1 1 d .
O6 O 0.5600(6) 0.5135(4) 1.1651(4) 0.110(3) Uani 1 1 d .
N1 N 0.6622(5) 0.5790(3) 1.0038(3) 0.0679(18) Uani 1 1 d .
N4 N 1.2482(6) 0.5686(3) 0.5755(4) 0.0731(19) Uani 1 1 d .
O18 O 0.3882(7) 0.7682(4) 0.5709(5) 0.115(3) Uani 1 1 d .
N6 N 1.0444(5) 0.6653(3) 0.6198(3) 0.0633(17) Uani 1 1 d .
N9 N 0.6343(5) 0.5937(3) 0.6635(3) 0.0665(18) Uani 1 1 d .
N3 N 0.9049(5) 0.5329(3) 0.9246(3) 0.0599(16) Uani 1 1 d .
N5 N 1.0930(6) 0.6295(3) 0.5241(3) 0.0694(19) Uani 1 1 d .
N8 N 0.5301(6) 0.6528(3) 0.6060(4) 0.078(2) Uani 1 1 d .
C6 C 0.8112(6) 0.5395(4) 0.9574(3) 0.0559(19) Uani 1 1 d .
N11 N 0.4811(6) 0.5115(3) 1.1259(3) 0.072(2) Uani 1 1 d .
C18 C 0.9699(6) 0.6364(3) 0.7242(4) 0.0531(17) Uani 1 1 d .
C73 C 0.9991(5) 0.6224(3) 0.7904(4) 0.0551(18) Uani 1 1 d .
H73 H 1.060210 0.638035 0.813371 0.066 Uiso 1 1 calc R
N7 N 0.6030(6) 0.6376(3) 0.4889(3) 0.074(2) Uani 1 1 d .
O16 O 0.3225(6) 0.6922(3) 0.5417(4) 0.095(2) Uani 1 1 d .
O2 O 0.7359(6) 0.3743(4) 1.1240(5) 0.123(3) Uani 1 1 d .
O1 O 0.7677(5) 0.4571(4) 1.1262(3) 0.102(3) Uani 1 1 d .
O13 O 0.4454(7) 0.7178(4) 0.4316(4) 0.115(3) Uani 1 1 d .
C5 C 0.7494(6) 0.5883(4) 0.9671(4) 0.0604(19) Uani 1 1 d .
C16 C 0.8155(6) 0.5773(3) 0.7229(4) 0.0540(17) Uani 1 1 d .
O8 O 1.2984(7) 0.5330(3) 0.4407(4) 0.107(2) Uani 1 1 d .
O5 O 0.3879(6) 0.5050(4) 1.1427(4) 0.114(3) Uani 1 1 d .
O17 O 0.2251(7) 0.7488(4) 0.5936(5) 0.114(3) Uani 1 1 d .
C13 C 0.9739(6) 0.5715(4) 0.8949(4) 0.068(2) Uani 1 1 d .
H13A H 1.048503 0.557752 0.896748 0.081 Uiso 1 1 calc R
H13B H 0.975047 0.604086 0.921365 0.081 Uiso 1 1 calc R
O7 O 1.3628(8) 0.6107(4) 0.4422(7) 0.157(5) Uani 1 1 d .
N10 N 0.7154(6) 0.4191(5) 1.1050(4) 0.087(3) Uani 1 1 d .
C26 C 1.0143(7) 0.6688(4) 0.5083(4) 0.068(2) Uani 1 1 d .
C12 C 0.8425(6) 0.4535(4) 0.9596(3) 0.0585(19) Uani 1 1 d .
C14 C 0.9371(5) 0.5849(3) 0.8228(4) 0.0543(17) Uani 1 1 d .
C15 C 0.8463(5) 0.5626(3) 0.7889(4) 0.0537(17) Uani 1 1 d .
H15 H 0.804974 0.537372 0.810227 0.064 Uiso 1 1 calc R
C17 C 0.8772(6) 0.6141(3) 0.6909(4) 0.0569(18) Uani 1 1 d .
H17 H 0.856460 0.623957 0.646735 0.068 Uiso 1 1 calc R
C31 C 0.9832(6) 0.6905(4) 0.5669(5) 0.069(2) Uani 1 1 d .
C32 C 0.7140(6) 0.5527(3) 0.6857(4) 0.064(2) Uani 1 1 d .
H32A H 0.735544 0.533000 0.646896 0.077 Uiso 1 1 calc R
H32B H 0.680269 0.527731 0.715094 0.077 Uiso 1 1 calc R
C37 C 0.6616(7) 0.6093(4) 0.5395(4) 0.063(2) Uani 1 1 d .
O10 O 1.1022(14) 0.5837(6) 0.3899(7) 0.160(5) Uani 1 1 d D
C25 C 1.1087(6) 0.6283(4) 0.5898(4) 0.065(2) Uani 1 1 d .
C10 C 0.9255(10) 0.3702(5) 0.9394(6) 0.096(3) Uani 1 1 d .
H10 H 0.926618 0.333043 0.942579 0.115 Uiso 1 1 calc R
C24 C 1.1909(6) 0.5923(4) 0.6217(4) 0.061(2) Uani 1 1 d .
C7 C 0.9249(6) 0.4781(4) 0.9250(4) 0.063(2) Uani 1 1 d .
C38 C 0.6110(6) 0.6174(4) 0.6033(4) 0.065(2) Uani 1 1 d .
C19 C 1.0388(6) 0.6769(3) 0.6896(4) 0.0620(19) Uani 1 1 d .
H19A H 1.007593 0.712283 0.694276 0.074 Uiso 1 1 calc R
H19B H 1.112697 0.677234 0.711555 0.074 Uiso 1 1 calc R
C43 C 0.5611(7) 0.6103(5) 0.7764(4) 0.083(3) Uani 1 1 d .
H43 H 0.605650 0.585209 0.799804 0.099 Uiso 1 1 calc R
C44 C 0.5677(7) 0.6185(4) 0.7079(5) 0.074(2) Uani 1 1 d .
N15 N 0.3107(7) 0.7375(4) 0.5694(5) 0.086(2) Uani 1 1 d .
C39 C 0.5022(8) 0.6546(4) 0.6703(5) 0.078(2) Uani 1 1 d .
C33 C 0.6365(9) 0.6347(4) 0.4281(5) 0.085(3) Uani 1 1 d .
H33 H 0.596200 0.652742 0.393581 0.102 Uiso 1 1 calc R
O9 O 1.4495(9) 0.5458(5) 0.3972(8) 0.196(7) Uani 1 1 d .
C20 C 1.3293(8) 0.5357(4) 0.5949(5) 0.079(3) Uani 1 1 d .
H20 H 1.368809 0.519693 0.562212 0.095 Uiso 1 1 calc R
N12 N 1.3780(8) 0.5648(5) 0.4255(6) 0.105(3) Uani 1 1 d .
C8 C 1.0100(7) 0.4490(4) 0.9000(4) 0.076(2) Uani 1 1 d .
H8 H 1.065976 0.465754 0.878862 0.091 Uiso 1 1 calc R
C4 C 0.7673(8) 0.6378(4) 0.9405(4) 0.077(2) Uani 1 1 d .
H4 H 0.826190 0.643232 0.914327 0.092 Uiso 1 1 calc R
C30 C 0.9023(7) 0.7303(4) 0.5677(6) 0.083(3) Uani 1 1 d .
H30 H 0.881686 0.744694 0.607837 0.100 Uiso 1 1 calc R
C21 C 1.3572(7) 0.5242(4) 0.6610(5) 0.078(3) Uani 1 1 d .
H21 H 1.416070 0.501670 0.673286 0.094 Uiso 1 1 calc R
C22 C 1.2973(8) 0.5462(4) 0.7085(5) 0.080(3) Uani 1 1 d .
H22 H 1.312777 0.538041 0.753773 0.096 Uiso 1 1 calc R
C11 C 0.8403(8) 0.3982(4) 0.9668(4) 0.075(2) Uani 1 1 d .
H11 H 0.785626 0.380943 0.988508 0.090 Uiso 1 1 calc R
C2 C 0.6095(10) 0.6699(5) 0.9904(6) 0.101(4) Uani 1 1 d .
H2 H 0.560412 0.697070 0.998981 0.121 Uiso 1 1 calc R
C1 C 0.5947(8) 0.6186(5) 1.0155(5) 0.083(3) Uani 1 1 d .
H1 H 0.535792 0.612054 1.041294 0.099 Uiso 1 1 calc R
O14 O 0.5900(9) 0.7585(4) 0.4738(8) 0.160(5) Uani 1 1 d .
C27 C 0.9670(8) 0.6857(5) 0.4439(5) 0.085(3) Uani 1 1 d .
H27 H 0.987518 0.671572 0.403572 0.102 Uiso 1 1 calc R
N13 N 1.0478(13) 0.5408(9) 0.3847(8) 0.159(8) Uani 1 1 d D
C23 C 1.2140(7) 0.5807(4) 0.6887(5) 0.078(2) Uani 1 1 d .
H23 H 1.172656 0.596356 0.720692 0.093 Uiso 1 1 calc R
N14 N 0.5147(12) 0.7575(5) 0.4322(8) 0.134(5) Uani 1 1 d .
C36 C 0.7544(7) 0.5808(4) 0.5273(5) 0.074(2) Uani 1 1 d .
H36 H 0.794493 0.563047 0.562126 0.089 Uiso 1 1 calc R
C9 C 1.0076(10) 0.3953(5) 0.9078(6) 0.100(4) Uani 1 1 d .
H9 H 1.063196 0.374739 0.891407 0.120 Uiso 1 1 calc R
C3 C 0.6971(10) 0.6800(5) 0.9529(6) 0.095(3) Uani 1 1 d .
H3 H 0.709088 0.714076 0.936245 0.114 Uiso 1 1 calc R
C35 C 0.7868(9) 0.5788(4) 0.4631(5) 0.086(3) Uani 1 1 d .
H35 H 0.848241 0.558903 0.453844 0.103 Uiso 1 1 calc R
C28 C 0.8872(9) 0.7254(5) 0.4471(7) 0.103(4) Uani 1 1 d .
H28 H 0.853299 0.738240 0.406836 0.124 Uiso 1 1 calc R
C42 C 0.4879(9) 0.6397(6) 0.8079(5) 0.111(4) Uani 1 1 d .
H42 H 0.482205 0.635777 0.853913 0.133 Uiso 1 1 calc R
C40 C 0.4267(10) 0.6839(5) 0.7056(6) 0.103(4) Uani 1 1 d .
H40 H 0.380862 0.708720 0.682786 0.124 Uiso 1 1 calc R
C29 C 0.8552(8) 0.7468(5) 0.5068(7) 0.094(3) Uani 1 1 d .
H29 H 0.800762 0.772899 0.505261 0.113 Uiso 1 1 calc R
O11 O 1.0564(9) 0.5075(6) 0.4290(7) 0.160(5) Uani 1 1 d .
C41 C 0.4202(11) 0.6766(6) 0.7705(6) 0.116(4) Uani 1 1 d .
H41 H 0.369192 0.696334 0.792482 0.139 Uiso 1 1 calc R
C34 C 0.7283(10) 0.6064(5) 0.4125(6) 0.091(3) Uani 1 1 d .
H34 H 0.750024 0.606058 0.368846 0.110 Uiso 1 1 calc R
O12 O 0.9854(14) 0.5350(8) 0.3341(7) 0.255(10) Uani 1 1 d .
O15 O 0.5022(15) 0.7870(7) 0.3857(10) 0.253(9) Uani 1 1 d .

loop_
_atom_site_aniso_label
_atom_site_aniso_U_11
_atom_site_aniso_U_22
_atom_site_aniso_U_33
_atom_site_aniso_U_23
_atom_site_aniso_U_13
_atom_site_aniso_U_12
Cu1 0.0416(5) 0.0963(9) 0.0587(7) 0.0073(6) 0.0045(4) 0.0019(6)
Cu3 0.0838(9) 0.0953(11) 0.0767(9) 0.0201(8) -0.0022(7) 0.0094(8)
Cu2 0.1026(11) 0.1206(13) 0.0634(8) 0.0027(8) 0.0140(7) 0.0202(10)
O4 0.044(3) 0.129(6) 0.056(3) 0.009(3) 0.002(2) 0.003(3)
N2 0.046(3) 0.071(4) 0.054(3) 0.004(3) 0.002(3) -0.001(3)
O3 0.051(3) 0.098(5) 0.092(4) 0.030(4) 0.002(3) 0.000(3)
O6 0.089(5) 0.163(8) 0.074(4) -0.022(5) -0.021(4) 0.012(5)
N1 0.051(3) 0.095(5) 0.057(4) -0.002(4) -0.003(3) 0.005(4)
N4 0.069(4) 0.086(5) 0.066(4) 0.002(4) 0.012(3) 0.006(4)
O18 0.102(6) 0.107(6) 0.135(7) 0.013(5) -0.002(5) -0.041(5)
N6 0.050(3) 0.073(4) 0.068(4) 0.013(3) 0.009(3) -0.001(3)
N9 0.057(4) 0.076(5) 0.065(4) 0.007(4) -0.004(3) -0.016(3)
N3 0.055(3) 0.083(5) 0.042(3) 0.002(3) 0.001(3) 0.006(3)
N5 0.073(4) 0.089(5) 0.047(4) 0.013(3) 0.010(3) -0.007(4)
N8 0.059(4) 0.101(6) 0.071(5) 0.010(4) 0.000(3) 0.015(4)
C6 0.043(3) 0.084(6) 0.039(4) -0.003(4) -0.004(3) 0.008(4)
N11 0.055(4) 0.104(6) 0.057(4) 0.008(4) -0.002(3) 0.010(4)
C18 0.054(4) 0.058(4) 0.048(4) -0.002(3) 0.008(3) -0.002(3)
C73 0.039(3) 0.059(4) 0.068(5) -0.001(4) 0.005(3) -0.006(3)
N7 0.087(5) 0.079(5) 0.055(4) 0.006(4) -0.005(4) -0.013(4)
O16 0.088(5) 0.081(5) 0.113(6) -0.012(4) -0.004(4) 0.003(4)
O2 0.077(5) 0.158(8) 0.134(7) 0.071(6) 0.016(4) 0.033(5)
O1 0.045(3) 0.185(9) 0.077(4) 0.006(5) -0.001(3) 0.006(5)
O13 0.111(6) 0.114(6) 0.118(6) 0.053(5) -0.003(5) 0.005(5)
C5 0.049(4) 0.078(6) 0.053(4) 0.000(4) -0.006(3) -0.004(4)
C16 0.051(4) 0.057(4) 0.053(4) 0.000(3) -0.001(3) -0.007(3)
O8 0.130(6) 0.102(6) 0.094(5) -0.023(4) 0.034(5) -0.009(5)
O5 0.070(4) 0.201(9) 0.075(4) 0.025(5) 0.023(3) 0.018(5)
O17 0.087(5) 0.115(6) 0.142(7) 0.005(5) 0.018(5) 0.016(5)
C13 0.048(4) 0.100(7) 0.055(4) 0.005(4) 0.005(3) -0.007(4)
O7 0.111(6) 0.100(7) 0.267(14) -0.075(8) 0.067(8) -0.034(5)
N10 0.042(4) 0.132(8) 0.087(6) 0.031(6) 0.015(4) 0.013(5)
C26 0.056(4) 0.077(6) 0.070(5) 0.021(4) -0.001(4) -0.008(4)
C12 0.056(4) 0.081(6) 0.038(4) 0.000(4) 0.002(3) 0.006(4)
C14 0.042(3) 0.064(5) 0.057(4) 0.003(4) 0.004(3) 0.004(3)
C15 0.042(3) 0.058(4) 0.061(4) 0.010(4) 0.003(3) -0.007(3)
C17 0.053(4) 0.062(5) 0.055(4) 0.009(4) -0.002(3) -0.012(4)
C31 0.051(4) 0.076(6) 0.080(6) 0.027(5) 0.005(4) -0.021(4)
C32 0.057(4) 0.070(5) 0.064(5) 0.005(4) -0.010(4) -0.017(4)
C37 0.069(5) 0.073(5) 0.047(4) 0.002(4) -0.001(4) -0.020(4)
O10 0.221(15) 0.132(10) 0.125(9) -0.003(8) 0.000(9) 0.037(9)
C25 0.048(4) 0.070(5) 0.077(6) 0.000(4) 0.010(4) -0.013(4)
C10 0.113(8) 0.080(7) 0.093(7) 0.008(6) -0.005(7) 0.037(6)
C24 0.049(4) 0.080(6) 0.056(4) -0.001(4) 0.010(3) -0.006(4)
C7 0.059(4) 0.079(6) 0.050(4) 0.003(4) 0.003(3) 0.013(4)
C38 0.058(4) 0.076(6) 0.060(5) 0.009(4) -0.008(4) -0.015(4)
C19 0.051(4) 0.062(5) 0.073(5) 0.002(4) 0.011(4) -0.008(4)
C43 0.056(5) 0.131(9) 0.060(5) 0.010(5) 0.002(4) -0.008(5)
C44 0.050(4) 0.103(7) 0.070(5) -0.008(5) 0.006(4) -0.015(4)
N15 0.069(5) 0.096(7) 0.090(6) 0.005(5) -0.004(4) -0.001(5)
C39 0.072(5) 0.094(7) 0.069(6) 0.000(5) 0.009(4) 0.010(5)
C33 0.099(7) 0.089(7) 0.065(6) 0.011(5) -0.003(5) -0.014(6)
O9 0.109(7) 0.157(10) 0.335(18) -0.116(11) 0.090(10) -0.022(7)
C20 0.071(5) 0.089(7) 0.078(6) -0.012(5) 0.015(5) -0.001(5)
N12 0.087(6) 0.100(7) 0.132(8) -0.028(6) 0.030(6) -0.015(6)
C8 0.070(5) 0.093(7) 0.066(5) 0.009(5) 0.013(4) 0.023(5)
C4 0.080(6) 0.089(7) 0.063(5) 0.009(5) 0.014(4) 0.006(5)
C30 0.065(5) 0.078(6) 0.106(8) 0.024(6) 0.003(5) -0.009(5)
C21 0.067(5) 0.086(6) 0.082(6) 0.001(5) 0.004(4) 0.024(5)
C22 0.077(6) 0.099(7) 0.065(5) 0.002(5) 0.006(4) 0.015(5)
C11 0.078(6) 0.080(6) 0.065(5) -0.002(5) 0.002(4) 0.005(5)
C2 0.091(7) 0.111(10) 0.099(8) -0.026(7) -0.002(6) 0.038(7)
C1 0.066(5) 0.102(8) 0.079(6) -0.001(6) 0.004(4) 0.020(5)
O14 0.091(6) 0.085(6) 0.307(17) -0.010(8) 0.022(9) -0.017(5)
C27 0.075(6) 0.098(7) 0.083(6) 0.019(6) 0.001(5) -0.016(6)
N13 0.147(13) 0.24(2) 0.088(9) -0.011(13) 0.002(9) 0.093(15)
C23 0.068(5) 0.089(7) 0.076(6) 0.006(5) 0.010(4) 0.011(5)
N14 0.122(10) 0.098(8) 0.188(14) 0.071(9) 0.044(9) 0.009(8)
C36 0.069(5) 0.087(6) 0.066(5) 0.008(5) 0.003(4) -0.017(5)
C9 0.104(8) 0.113(9) 0.088(7) 0.001(7) 0.033(6) 0.044(7)
C3 0.097(7) 0.084(7) 0.103(8) 0.003(6) -0.002(6) 0.020(6)
C35 0.085(6) 0.089(7) 0.086(7) -0.013(6) 0.021(5) -0.019(5)
C28 0.080(7) 0.103(9) 0.121(10) 0.057(8) -0.024(6) -0.015(6)
C42 0.076(6) 0.192(14) 0.064(6) 0.001(8) 0.002(5) -0.021(8)
C40 0.101(8) 0.131(10) 0.078(7) -0.008(7) 0.007(6) 0.029(7)
C29 0.063(5) 0.085(7) 0.133(10) 0.024(7) 0.000(6) 0.003(5)
O11 0.095(7) 0.217(14) 0.168(11) -0.013(10) 0.016(7) 0.009(7)
C41 0.109(9) 0.158(13) 0.083(8) -0.001(8) 0.024(7) 0.022(8)
C34 0.109(8) 0.090(7) 0.077(7) 0.002(6) 0.015(6) -0.021(7)
O12 0.266(18) 0.32(2) 0.157(11) -0.081(13) -0.112(13) 0.084(16)
O15 0.279(19) 0.197(14) 0.287(19) 0.155(15) 0.049(15) -0.015(14)

loop_
_atom_type_symbol
_atom_type_description
_atom_type_scat_dispersion_real
_atom_type_scat_dispersion_imag
_atom_type_scat_source
C C 0.0181 0.0091 'International Tables Vol C Tables 4.2.6.8 and 6.1.1.4'
H H 0.0000 0.0000 'International Tables Vol C Tables 4.2.6.8 and 6.1.1.4'
Cu Cu -1.9646 0.5888 'International Tables Vol C Tables 4.2.6.8 and 6.1.1.4'
N N 0.0311 0.0180 'International Tables Vol C Tables 4.2.6.8 and 6.1.1.4'
O O 0.0492 0.0322 'International Tables Vol C Tables 4.2.6.8 and 6.1.1.4'

loop_
_geom_angle_atom_site_label_1
_geom_angle_atom_site_label_2
_geom_angle_atom_site_label_3
_geom_angle
_geom_angle_site_symmetry_3
O4 Cu1 O4 73.1(2) 3_667
O4 Cu1 N1 93.3(3) .
N2 Cu1 O4 99.1(2) 3_667
N2 Cu1 O4 170.4(2) .
N2 Cu1 O3 95.1(3) .
N2 Cu1 N1 81.7(3) .
O3 Cu1 O4 92.6(3) 3_667
O3 Cu1 O4 90.8(3) .
O3 Cu1 N1 172.9(3) .
N1 Cu1 O4 94.1(3) 3_667
N8 Cu3 N7 81.9(3) .
N8 Cu3 O16 94.3(3) .
N7 Cu3 O16 154.0(3) .
O13 Cu3 N8 170.9(4) .
O13 Cu3 N7 96.7(3) .
O13 Cu3 O16 90.8(3) .
N4 Cu2 O7 93.8(4) .
N5 Cu2 N4 80.6(3) .
N5 Cu2 O8 173.0(3) .
N5 Cu2 O7 120.1(3) .
N5 Cu2 O10 95.5(5) .
O8 Cu2 N4 94.1(3) .
O8 Cu2 O7 55.4(3) .
O10 Cu2 N4 168.9(6) .
O10 Cu2 O8 90.5(5) .
O10 Cu2 O7 97.2(6) .
Cu1 O4 Cu1 106.9(2) 3_667
N11 O4 Cu1 122.0(5) .
N11 O4 Cu1 125.9(5) 3_667
C6 N2 Cu1 113.3(5) .
C6 N2 C12 106.8(6) .
C12 N2 Cu1 139.9(6) .
N10 O3 Cu1 109.8(7) .
C5 N1 Cu1 114.6(6) .
C1 N1 Cu1 125.7(7) .
C1 N1 C5 119.5(9) .
C24 N4 Cu2 114.8(6) .
C20 N4 Cu2 125.0(6) .
C20 N4 C24 119.7(8) .
C31 N6 C19 125.6(7) .
C25 N6 C31 105.4(7) .
C25 N6 C19 129.1(7) .
C38 N9 C32 131.9(8) .
C38 N9 C44 106.1(8) .
C44 N9 C32 122.0(7) .
C6 N3 C13 130.7(8) .
C6 N3 C7 105.5(7) .
C7 N3 C13 123.8(7) .
C26 N5 Cu2 139.7(6) .
C25 N5 Cu2 113.6(6) .
C25 N5 C26 106.6(7) .
C38 N8 Cu3 113.0(6) .
C38 N8 C39 107.6(7) .
C39 N8 Cu3 139.0(6) .
N2 C6 N3 112.3(7) .
N2 C6 C5 119.1(7) .
N3 C6 C5 128.6(8) .
O6 N11 O4 118.0(7) .
O6 N11 O5 123.2(8) .
O5 N11 O4 118.8(7) .
C73 C18 C19 119.6(7) .
C17 C18 C73 119.6(7) .
C17 C18 C19 120.9(7) .
C18 C73 C14 120.3(7) .
C37 N7 Cu3 115.8(6) .
C33 N7 Cu3 126.5(7) .
C33 N7 C37 117.7(9) .
N15 O16 Cu3 111.5(6) .
N14 O13 Cu3 105.1(9) .
N1 C5 C6 111.2(8) .
N1 C5 C4 121.3(8) .
C4 C5 C6 127.3(8) .
C15 C16 C32 120.2(7) .
C17 C16 C15 119.9(7) .
C17 C16 C32 119.8(7) .
N12 O8 Cu2 105.6(7) .
N3 C13 C14 113.6(6) .
N12 O7 Cu2 86.6(7) .
O2 N10 O3 119.6(11) .
O1 N10 O3 118.1(10) .
O1 N10 O2 122.3(10) .
N5 C26 C27 129.3(9) .
C31 C26 N5 108.7(7) .
C31 C26 C27 122.0(9) .
N2 C12 C7 107.7(7) .
N2 C12 C11 131.8(8) .
C11 C12 C7 120.5(8) .
C73 C14 C13 117.3(7) .
C15 C14 C73 119.5(7) .
C15 C14 C13 123.2(7) .
C14 C15 C16 120.5(7) .
C16 C17 C18 120.3(7) .
N6 C31 C30 130.4(9) .
C26 C31 N6 107.3(8) .
C26 C31 C30 122.3(9) .
N9 C32 C16 111.2(7) .
N7 C37 C38 109.4(8) .
C36 C37 N7 121.4(8) .
C36 C37 C38 129.2(8) .
N13 O10 Cu2 105.5(12) .
N6 C25 C24 128.4(8) .
N5 C25 N6 112.0(8) .
N5 C25 C24 119.5(8) .
C9 C10 C11 122.6(10) .
N4 C24 C25 110.6(7) .
N4 C24 C23 119.9(8) .
C23 C24 C25 129.5(8) .
N3 C7 C12 107.6(7) .
N3 C7 C8 130.4(8) .
C8 C7 C12 121.9(9) .
N9 C38 C37 129.5(8) .
N8 C38 N9 111.1(8) .
N8 C38 C37 119.3(8) .
N6 C19 C18 112.3(7) .
C42 C43 C44 117.9(10) .
C43 C44 N9 129.7(10) .
C39 C44 N9 106.7(8) .
C39 C44 C43 123.6(9) .
O18 N15 O16 117.2(9) .
O18 N15 O17 122.2(11) .
O17 N15 O16 120.6(9) .
N8 C39 C44 108.3(8) .
N8 C39 C40 135.6(10) .
C44 C39 C40 116.1(9) .
N7 C33 C34 123.6(10) .
N4 C20 C21 122.4(9) .
O7 N12 O8 112.3(9) .
O9 N12 O8 117.2(11) .
O9 N12 O7 130.4(12) .
C9 C8 C7 117.1(9) .
C5 C4 C3 119.7(9) .
C29 C30 C31 116.8(11) .
C22 C21 C20 118.8(9) .
C21 C22 C23 118.9(9) .
C12 C11 C10 115.9(9) .
C3 C2 C1 119.5(10) .
N1 C1 C2 121.8(10) .
C28 C27 C26 113.8(10) .
O11 N13 O10 120.7(17) .
O11 N13 O12 122(2) .
O12 N13 O10 117(2) .
C22 C23 C24 120.3(9) .
O14 N14 O13 119.2(12) .
O15 N14 O13 115.1(18) .
O15 N14 O14 125.2(17) .
C35 C36 C37 119.1(9) .
C8 C9 C10 121.9(9) .
C2 C3 C4 118.2(11) .
C36 C35 C34 119.7(11) .
C29 C28 C27 123.9(10) .
C43 C42 C41 119.5(10) .
C41 C40 C39 120.8(12) .
C30 C29 C28 121.3(10) .
C40 C41 C42 122.2(12) .
C35 C34 C33 118.4(10) .

loop_
_geom_bond_atom_site_label_1
_geom_bond_atom_site_label_2
_geom_bond_distance
_geom_bond_site_symmetry_2
Cu1 O4 1.981(5) .
Cu1 O4 2.412(6) 3_667
Cu1 N2 1.956(6) .
Cu1 O3 1.959(7) .
Cu1 N1 2.020(8) .
Cu3 N8 1.961(7) .
Cu3 N7 1.989(8) .
Cu3 O16 2.016(8) .
Cu3 O13 1.952(8) .
Cu2 N4 2.028(8) .
Cu2 N5 1.954(8) .
Cu2 O8 1.991(8) .
Cu2 O7 2.440(9) .
Cu2 O10 1.987(14) .
O4 N11 1.279(8) .
N2 C6 1.335(10) .
N2 C12 1.384(10) .
O3 N10 1.277(10) .
O6 N11 1.191(9) .
N1 C5 1.356(10) .
N1 C1 1.320(12) .
N4 C24 1.336(10) .
N4 C20 1.320(12) .
O18 N15 1.217(11) .
N6 C31 1.394(11) .
N6 C25 1.381(11) .
N6 C19 1.427(10) .
N9 C32 1.456(11) .
N9 C38 1.348(10) .
N9 C44 1.394(11) .
N3 C6 1.371(9) .
N3 C13 1.439(11) .
N3 C7 1.390(11) .
N5 C26 1.393(11) .
N5 C25 1.310(11) .
N8 C38 1.331(11) .
N8 C39 1.353(11) .
C6 C5 1.456(12) .
N11 O5 1.221(9) .
C18 C73 1.385(10) .
C18 C17 1.383(10) .
C18 C19 1.516(10) .
C73 C14 1.394(10) .
N7 C37 1.384(11) .
N7 C33 1.311(12) .
O16 N15 1.273(11) .
O2 N10 1.203(12) .
O1 N10 1.203(12) .
O13 N14 1.302(15) .
C5 C4 1.371(13) .
C16 C15 1.389(10) .
C16 C17 1.376(10) .
C16 C32 1.522(10) .
O8 N12 1.309(12) .
O17 N15 1.217(11) .
C13 C14 1.508(11) .
O7 N12 1.214(12) .
C26 C31 1.368(13) .
C26 C27 1.430(13) .
C12 C7 1.404(11) .
C12 C11 1.389(13) .
C14 C15 1.370(10) .
C31 C30 1.400(13) .
C37 C38 1.469(12) .
C37 C36 1.375(13) .
O10 N13 1.263(16) .
C25 C24 1.455(12) .
C10 C11 1.400(14) .
C10 C9 1.375(16) .
C24 C23 1.373(12) .
C7 C8 1.391(12) .
C43 C44 1.390(12) .
C43 C42 1.350(16) .
C44 C39 1.384(14) .
C39 C40 1.408(14) .
C33 C34 1.380(15) .
O9 N12 1.175(12) .
C20 C21 1.366(13) .
C8 C9 1.352(15) .
C4 C3 1.393(14) .
C30 C29 1.366(15) .
C21 C22 1.357(13) .
C22 C23 1.367(13) .
C2 C1 1.394(16) .
C2 C3 1.375(16) .
O14 N14 1.188(17) .
C27 C28 1.394(17) .
N13 O11 1.211(18) .
N13 O12 1.222(17) .
N14 O15 1.185(16) .
C36 C35 1.369(13) .
C35 C34 1.375(15) .
C28 C29 1.388(17) .
C42 C41 1.410(18) .
C40 C41 1.315(15) .

loop_
_platon_squeeze_void_nr
_platon_squeeze_void_average_x
_platon_squeeze_void_average_y
_platon_squeeze_void_average_z
_platon_squeeze_void_volume
_platon_squeeze_void_count_electrons
_platon_squeeze_void_content
1 0.045 0.171 0.259 403 119 ' '
2 0.035 0.671 0.241 403 119 ' '
3 -0.048 0.829 0.741 403 119 ' '
4 -0.042 0.329 0.759 403 119 ' '
